data_2223361
loop_
_publ_author_name
'Chang, Qiao-Wen'
'Xie, Ming-Jin'
'Liu, Wei-Ping'
'Chen, Xi-Zhu'
'Ye, Qing-Song'

_publ_section_title Bis(acetylacetonato-\k^2^<i>O</i>,<i>O</i>')aqua(diacetylmethanido-\k<i>C</i>)iridium(III)
_journal_coeditor_code ER2069
_journal_issue 10
_journal_name_full 'Acta Crystallographica Section E'
_journal_page_first m1264
_journal_paper_doi 10.1107/S160053680903760X
_journal_volume 65
_journal_year 2009
_chemical_formula_iupac '[Ir (C5 H7 O2)3 (H2 O)]'
_chemical_formula_moiety 'C15 H23 Ir1 O7'
_chemical_formula_sum 'C15 H23 Ir O7'
_chemical_formula_weight 507.54
_chemical_name_systematic
;
Bis(acetylacetonato-\k^2^<i>O</i>,<i>O</i>')aqua(diacetylmethanido-
\k<i>C</i>)iridium(III)
;
_space_group_IT_number 2
_symmetry_cell_setting triclinic
_symmetry_space_group_name_Hall '-P 1'
_symmetry_space_group_name_H-M 'P -1'
_atom_sites_solution_hydrogens geom
_atom_sites_solution_primary direct
_atom_sites_solution_secondary difmap
_cell_angle_alpha 77.295(2)
_cell_angle_beta 77.927(2)
_cell_angle_gamma 60.9180(10)
_cell_formula_units_Z 2
_cell_length_a 7.7853(13)
_cell_length_b 7.9461(13)
_cell_length_c 16.362(3)
_cell_measurement_reflns_used 1164
_cell_measurement_temperature 293(2)
_cell_measurement_theta_max 28.39
_cell_measurement_theta_min 1.28
_cell_volume 856.7(3)
_computing_cell_refinement 'SAINT (Bruker, 2004)'
_computing_data_collection 'APEX2 (Bruker, 2004)'
_computing_data_reduction 'SAINT (Bruker, 2004)'
_computing_molecular_graphics 'SHELXTL (Sheldrick, 2008)'
_computing_publication_material 'SHELXTL (Sheldrick, 2008)'
_computing_structure_refinement 'SHELXL97 (Sheldrick, 2008)'
_computing_structure_solution 'SHELXS97 (Sheldrick, 2008)'
_diffrn_ambient_temperature 293(2)
_diffrn_measured_fraction_theta_full 0.985
_diffrn_measured_fraction_theta_max 0.925
_diffrn_measurement_device_type 'Bruker APEXII CCD area-detector'
_diffrn_measurement_method '\f and \w'
_diffrn_radiation_monochromator graphite
_diffrn_radiation_source 'fine-focus sealed tube'
_diffrn_radiation_type MoK\a
_diffrn_radiation_wavelength 0.71073
_diffrn_reflns_av_R_equivalents 0.0613
_diffrn_reflns_av_sigmaI/netI 0.1153
_diffrn_reflns_limit_h_max 10
_diffrn_reflns_limit_h_min -10
_diffrn_reflns_limit_k_max 10
_diffrn_reflns_limit_k_min -10
_diffrn_reflns_limit_l_max 21
_diffrn_reflns_limit_l_min -21
_diffrn_reflns_number 7435
_diffrn_reflns_theta_full 28.39
_diffrn_reflns_theta_max 28.39
_diffrn_reflns_theta_min 1.29
_exptl_absorpt_coefficient_mu 7.824
_exptl_absorpt_correction_T_max 0.5394
_exptl_absorpt_correction_T_min 0.3866
_exptl_absorpt_correction_type multi-scan
_exptl_absorpt_process_details '(SADABS; Sheldrick, 1996)'
_exptl_crystal_colour orange
_exptl_crystal_density_diffrn 1.968
_exptl_crystal_density_method 'not measured'
_exptl_crystal_description block
_exptl_crystal_F_000 492
_exptl_crystal_size_max 0.15
_exptl_crystal_size_mid 0.13
_exptl_crystal_size_min 0.09
_refine_diff_density_max 2.373
_refine_diff_density_min -1.875
_refine_ls_extinction_coef 0.0013(5)
_refine_ls_extinction_expression Fc^*^=kFc[1+0.001xFc^2^\l^3^/sin(2\q)]^-1/4^
_refine_ls_extinction_method 'SHELXL97 (Sheldrick, 2008)'
_refine_ls_goodness_of_fit_ref 1.025
_refine_ls_hydrogen_treatment constr
_refine_ls_matrix_type full
_refine_ls_number_parameters 215
_refine_ls_number_reflns 3900
_refine_ls_number_restraints 0
_refine_ls_restrained_S_all 1.025
_refine_ls_R_factor_all 0.0865
_refine_ls_R_factor_gt 0.0584
_refine_ls_shift/su_max 0.001
_refine_ls_shift/su_mean 0.000
_refine_ls_structure_factor_coef Fsqd
_refine_ls_weighting_details 'calc w=1/[\s^2^(Fo^2^)+(0.0469P)^2^] where P=(Fo^2^+2Fc^2^)/3'
_refine_ls_weighting_scheme calc
_refine_ls_wR_factor_gt 0.1147
_refine_ls_wR_factor_ref 0.1267
_reflns_number_gt 2885
_reflns_number_total 3900
_reflns_threshold_expression I>2\s(I)
_cod_data_source_file er2069.cif
_cod_data_source_block I
_cod_depositor_comments
;
The following automatic conversions were performed:
'_symmetry_cell_setting' value 'Triclinic' changed to 'triclinic'
according to '/home/saulius/struct/CIF-dictionaries/cif_core.dic'
dictionary named 'cif_core.dic' version 2.4.1 from
2010-06-29.

'_exptl_absorpt_correction_type' value 'Multi-scan' changed
to 'multi-scan' according to
'/home/saulius/struct/CIF-dictionaries/cif_core.dic' dictionary named
'cif_core.dic' version 2.4.1 from 2010-06-29.

Automatic conversion script
Id: cif_fix_enum 1527 2010-12-29 10:47:43Z saulius 

The following automatic conversions were performed:

'_symmetry_cell_setting' value 'Triclinic' changed to 'triclinic'
according to /home/saulius/struct/CIF-dictionaries/cif_core.dic
dictionary named 'cif_core.dic' version 2.4.1 from
2010-06-29.

'_exptl_absorpt_correction_type' value 'Multi-scan'
changed to 'multi-scan' according to
/home/saulius/struct/CIF-dictionaries/cif_core.dic dictionary named
'cif_core.dic' version 2.4.1 from 2010-06-29.

Automatic conversion script
Id: cif_fix_values 1715 2011-07-08 13:25:40Z adriana 
;
_cod_original_formula_sum 'C15 H23 Ir1 O7'
_cod_database_code 2223361
_cod_database_fobs_code 2223361

loop_
_symmetry_equiv_pos_as_xyz
'x, y, z'
'-x, -y, -z'

loop_
_atom_site_type_symbol
_atom_site_label
_atom_site_fract_x
_atom_site_fract_y
_atom_site_fract_z
_atom_site_U_iso_or_equiv
_atom_site_adp_type
_atom_site_calc_flag
_atom_site_refinement_flags
_atom_site_occupancy
_atom_site_disorder_assembly
_atom_site_disorder_group
Ir Ir1 0.36783(6) 0.62096(6) 0.25137(3) 0.02612(17) Uani d . 1 . .
O O1 0.3350(11) 0.7800(11) 0.1361(5) 0.0327(18) Uani d . 1 . .
O O2 0.6421(11) 0.4122(11) 0.2154(5) 0.0355(19) Uani d . 1 . .
O O3 0.1042(10) 0.8433(10) 0.2871(5) 0.0315(17) Uani d . 1 . .
O O4 0.4064(11) 0.4697(11) 0.3682(5) 0.0334(18) Uani d . 1 . .
O O5 0.5066(10) 0.7689(10) 0.2858(5) 0.0337(18) Uani d . 1 . .
H H5D 0.5577 0.8115 0.2430 0.050 Uiso calc R 1 . .
H H5E 0.5997 0.6857 0.3187 0.050 Uiso d R 1 . .
O O6 -0.0934(12) 0.5794(12) 0.2823(6) 0.046(2) Uani d . 1 . .
O O7 0.4419(13) 0.1349(12) 0.2185(5) 0.048(2) Uani d . 1 . .
C C1 0.4627(18) 0.7249(17) 0.0700(7) 0.035(3) Uani d . 1 . .
C C2 0.402(2) 0.8478(19) -0.0103(7) 0.047(3) Uani d . 1 . .
H H2A 0.3312 0.8038 -0.0347 0.070 Uiso calc R 1 . .
H H2B 0.5167 0.8398 -0.0483 0.070 Uiso calc R 1 . .
H H2C 0.3172 0.9801 -0.0006 0.070 Uiso calc R 1 . .
C C3 0.6452(19) 0.5594(18) 0.0726(8) 0.046(3) Uani d . 1 . .
H H3 0.7256 0.5384 0.0212 0.055 Uiso calc R 1 . .
C C4 0.7252(17) 0.4194(15) 0.1418(8) 0.034(3) Uani d . 1 . .
C C5 0.9347(19) 0.256(2) 0.1293(9) 0.055(4) Uani d . 1 . .
H H5A 0.9385 0.1353 0.1578 0.083 Uiso calc R 1 . .
H H5B 1.0224 0.2819 0.1519 0.083 Uiso calc R 1 . .
H H5C 0.9756 0.2480 0.0701 0.083 Uiso calc R 1 . .
C C6 0.2844(19) 0.5342(18) 0.4321(7) 0.040(3) Uani d . 1 . .
C C7 0.334(2) 0.402(2) 0.5146(8) 0.055(4) Uani d . 1 . .
H H7A 0.2550 0.3352 0.5289 0.083 Uiso calc R 1 . .
H H7B 0.3074 0.4781 0.5582 0.083 Uiso calc R 1 . .
H H7C 0.4718 0.3091 0.5092 0.083 Uiso calc R 1 . .
C C8 0.1094(19) 0.7063(19) 0.4332(8) 0.044(3) Uani d . 1 . .
H H8 0.0380 0.7318 0.4860 0.052 Uiso calc R 1 . .
C C9 0.0265(18) 0.8459(17) 0.3658(7) 0.036(3) Uani d . 1 . .
C C10 -0.1719(19) 1.0193(19) 0.3801(8) 0.054(4) Uani d . 1 . .
H H10A -0.1759 1.1296 0.3405 0.080 Uiso calc R 1 . .
H H10B -0.1923 1.0475 0.4365 0.080 Uiso calc R 1 . .
H H10C -0.2742 0.9916 0.3725 0.080 Uiso calc R 1 . .
C C11 0.2348(16) 0.4738(15) 0.2148(8) 0.034(3) Uani d . 1 . .
H H11 0.2784 0.4669 0.1544 0.041 Uiso calc R 1 . .
C C12 0.0184(17) 0.5990(16) 0.2220(8) 0.033(3) Uani d . 1 . .
C C13 -0.0656(19) 0.7536(19) 0.1483(8) 0.051(3) Uani d . 1 . .
H H13A -0.0591 0.6933 0.1022 0.076 Uiso calc R 1 . .
H H13B 0.0101 0.8241 0.1309 0.076 Uiso calc R 1 . .
H H13C -0.2009 0.8417 0.1649 0.076 Uiso calc R 1 . .
C C14 0.3079(17) 0.2716(16) 0.2559(7) 0.030(2) Uani d . 1 . .
C C15 0.226(2) 0.2179(18) 0.3450(8) 0.046(3) Uani d . 1 . .
H H15A 0.3341 0.1330 0.3776 0.070 Uiso calc R 1 . .
H H15B 0.1511 0.1529 0.3428 0.070 Uiso calc R 1 . .
H H15C 0.1427 0.3337 0.3707 0.070 Uiso calc R 1 . .

loop_
_atom_site_aniso_label
_atom_site_aniso_U_11
_atom_site_aniso_U_22
_atom_site_aniso_U_33
_atom_site_aniso_U_12
_atom_site_aniso_U_13
_atom_site_aniso_U_23
Ir1 0.0211(2) 0.0223(2) 0.0273(2) -0.00479(17) -0.00288(16) -0.00175(15)
O1 0.028(4) 0.031(4) 0.035(4) -0.012(4) 0.001(4) -0.007(4)
O2 0.030(4) 0.030(4) 0.039(5) -0.008(4) 0.000(4) -0.006(4)
O3 0.025(4) 0.027(4) 0.032(4) -0.002(3) -0.007(3) -0.007(3)
O4 0.033(4) 0.041(5) 0.024(4) -0.017(4) -0.004(3) 0.003(3)
O5 0.021(4) 0.032(4) 0.038(4) -0.008(3) -0.006(3) 0.003(4)
O6 0.026(5) 0.044(5) 0.058(6) -0.010(4) -0.005(4) 0.000(4)
O7 0.056(6) 0.028(4) 0.048(5) -0.011(4) 0.009(4) -0.016(4)
C1 0.045(7) 0.039(7) 0.024(6) -0.021(6) -0.007(5) -0.003(5)
C2 0.059(9) 0.051(8) 0.030(7) -0.028(7) -0.018(6) 0.011(6)
C3 0.052(8) 0.043(8) 0.029(7) -0.012(7) -0.003(6) -0.004(6)
C4 0.030(6) 0.020(5) 0.049(7) -0.009(5) 0.004(6) -0.015(5)
C5 0.039(8) 0.054(9) 0.060(9) -0.010(7) 0.011(7) -0.029(7)
C6 0.046(8) 0.048(8) 0.029(6) -0.029(7) 0.002(6) 0.002(6)
C7 0.054(9) 0.078(11) 0.039(7) -0.036(8) -0.011(7) 0.002(7)
C8 0.044(8) 0.055(8) 0.031(7) -0.023(7) 0.009(6) -0.016(6)
C9 0.039(7) 0.033(7) 0.036(7) -0.017(6) 0.003(6) -0.012(5)
C10 0.038(8) 0.049(8) 0.043(8) 0.001(7) -0.001(6) -0.005(7)
C11 0.021(6) 0.022(6) 0.050(7) -0.002(5) -0.005(5) -0.003(5)
C12 0.030(6) 0.026(6) 0.043(7) -0.010(5) -0.011(6) -0.009(5)
C13 0.043(8) 0.047(8) 0.049(8) -0.015(7) -0.006(6) 0.003(6)
C14 0.038(7) 0.030(6) 0.032(6) -0.021(5) -0.009(5) -0.006(5)
C15 0.058(9) 0.041(7) 0.042(7) -0.024(7) -0.003(6) -0.005(6)

loop_
_atom_type_symbol
_atom_type_description
_atom_type_scat_dispersion_real
_atom_type_scat_dispersion_imag
_atom_type_scat_source
Ir Ir -1.4442 7.9887 'International Tables Vol C Tables 4.2.6.8 and 6.1.1.4'
O O 0.0106 0.0060 'International Tables Vol C Tables 4.2.6.8 and 6.1.1.4'
C C 0.0033 0.0016 'International Tables Vol C Tables 4.2.6.8 and 6.1.1.4'
H H 0.0000 0.0000 'International Tables Vol C Tables 4.2.6.8 and 6.1.1.4'

loop_
_geom_angle_atom_site_label_1
_geom_angle_atom_site_label_2
_geom_angle_atom_site_label_3
_geom_angle_site_symmetry_1
_geom_angle_site_symmetry_3
_geom_angle
_geom_angle_publ_flag
O1 Ir1 O4 . . 177.1(3) ?
O1 Ir1 O3 . . 84.6(3) ?
O4 Ir1 O3 . . 95.1(3) ?
O1 Ir1 O2 . . 94.2(3) ?
O4 Ir1 O2 . . 85.9(3) ?
O3 Ir1 O2 . . 175.4(3) ?
O1 Ir1 C11 . . 87.6(4) ?
O4 Ir1 C11 . . 95.3(4) ?
O3 Ir1 C11 . . 93.5(4) ?
O2 Ir1 C11 . . 90.9(4) ?
O1 Ir1 O5 . . 91.6(3) ?
O4 Ir1 O5 . . 85.5(3) ?
O3 Ir1 O5 . . 87.3(3) ?
O2 Ir1 O5 . . 88.2(3) ?
C11 Ir1 O5 . . 178.8(4) ?
C1 O1 Ir1 . . 123.5(7) ?
C4 O2 Ir1 . . 122.2(7) ?
C9 O3 Ir1 . . 121.2(7) ?
C6 O4 Ir1 . . 121.9(8) ?
Ir1 O5 H5D . . 109.5 ?
Ir1 O5 H5E . . 109.5 ?
H5D O5 H5E . . 109.2 ?
O1 C1 C3 . . 123.7(10) ?
O1 C1 C2 . . 115.6(11) ?
C3 C1 C2 . . 120.7(11) ?
C1 C2 H2A . . 109.5 ?
C1 C2 H2B . . 109.5 ?
H2A C2 H2B . . 109.5 ?
C1 C2 H2C . . 109.5 ?
H2A C2 H2C . . 109.5 ?
H2B C2 H2C . . 109.5 ?
C1 C3 C4 . . 129.1(11) ?
C1 C3 H3 . . 115.5 ?
C4 C3 H3 . . 115.5 ?
O2 C4 C3 . . 126.9(11) ?
O2 C4 C5 . . 114.0(11) ?
C3 C4 C5 . . 119.1(11) ?
C4 C5 H5A . . 109.5 ?
C4 C5 H5B . . 109.5 ?
H5A C5 H5B . . 109.5 ?
C4 C5 H5C . . 109.5 ?
H5A C5 H5C . . 109.5 ?
H5B C5 H5C . . 109.5 ?
O4 C6 C8 . . 127.1(11) ?
O4 C6 C7 . . 115.2(11) ?
C8 C6 C7 . . 117.6(11) ?
C6 C7 H7A . . 109.5 ?
C6 C7 H7B . . 109.5 ?
H7A C7 H7B . . 109.5 ?
C6 C7 H7C . . 109.5 ?
H7A C7 H7C . . 109.5 ?
H7B C7 H7C . . 109.5 ?
C6 C8 C9 . . 128.5(11) ?
C6 C8 H8 . . 115.7 ?
C9 C8 H8 . . 115.7 ?
O3 C9 C8 . . 126.0(11) ?
O3 C9 C10 . . 113.8(10) ?
C8 C9 C10 . . 120.2(11) ?
C9 C10 H10A . . 109.5 ?
C9 C10 H10B . . 109.5 ?
H10A C10 H10B . . 109.5 ?
C9 C10 H10C . . 109.5 ?
H10A C10 H10C . . 109.5 ?
H10B C10 H10C . . 109.5 ?
C14 C11 C12 . . 117.6(10) ?
C14 C11 Ir1 . . 112.4(8) ?
C12 C11 Ir1 . . 108.4(7) ?
C14 C11 H11 . . 105.8 ?
C12 C11 H11 . . 105.8 ?
Ir1 C11 H11 . . 105.8 ?
O6 C12 C11 . . 123.2(11) ?
O6 C12 C13 . . 119.2(11) ?
C11 C12 C13 . . 117.6(11) ?
C12 C13 H13A . . 109.5 ?
C12 C13 H13B . . 109.5 ?
H13A C13 H13B . . 109.5 ?
C12 C13 H13C . . 109.5 ?
H13A C13 H13C . . 109.5 ?
H13B C13 H13C . . 109.5 ?
O7 C14 C11 . . 120.8(10) ?
O7 C14 C15 . . 117.0(10) ?
C11 C14 C15 . . 122.2(10) ?
C14 C15 H15A . . 109.5 ?
C14 C15 H15B . . 109.5 ?
H15A C15 H15B . . 109.5 ?
C14 C15 H15C . . 109.5 ?
H15A C15 H15C . . 109.5 ?
H15B C15 H15C . . 109.5 ?

loop_
_geom_bond_atom_site_label_1
_geom_bond_atom_site_label_2
_geom_bond_site_symmetry_2
_geom_bond_distance
_geom_bond_publ_flag
Ir1 O1 . 2.015(8) y
Ir1 O4 . 2.017(7) y
Ir1 O3 . 2.026(7) y
Ir1 O2 . 2.029(7) y
Ir1 C11 . 2.131(11) y
Ir1 O5 . 2.155(7) y
O1 C1 . 1.297(13) ?
O2 C4 . 1.245(13) ?
O3 C9 . 1.302(13) ?
O4 C6 . 1.266(13) ?
O5 H5D . 0.8200 ?
O5 H5E . 0.8900 ?
O6 C12 . 1.208(13) ?
O7 C14 . 1.252(13) ?
C1 C3 . 1.391(16) ?
C1 C2 . 1.468(15) ?
C2 H2A . 0.9600 ?
C2 H2B . 0.9600 ?
C2 H2C . 0.9600 ?
C3 C4 . 1.406(16) ?
C3 H3 . 0.9300 ?
C4 C5 . 1.518(16) ?
C5 H5A . 0.9600 ?
C5 H5B . 0.9600 ?
C5 H5C . 0.9600 ?
C6 C8 . 1.384(17) ?
C6 C7 . 1.508(16) ?
C7 H7A . 0.9600 ?
C7 H7B . 0.9600 ?
C7 H7C . 0.9600 ?
C8 C9 . 1.388(17) ?
C8 H8 . 0.9300 ?
C9 C10 . 1.504(16) ?
C10 H10A . 0.9600 ?
C10 H10B . 0.9600 ?
C10 H10C . 0.9600 ?
C11 C14 . 1.468(14) ?
C11 C12 . 1.477(15) ?
C11 H11 . 0.9800 ?
C12 C13 . 1.513(16) ?
C13 H13A . 0.9600 ?
C13 H13B . 0.9600 ?
C13 H13C . 0.9600 ?
C14 C15 . 1.520(15) ?
C15 H15A . 0.9600 ?
C15 H15B . 0.9600 ?
C15 H15C . 0.9600 ?

loop_
_geom_hbond_atom_site_label_D
_geom_hbond_atom_site_label_H
_geom_hbond_atom_site_label_A
_geom_hbond_site_symmetry_A
_geom_hbond_distance_DH
_geom_hbond_distance_HA
_geom_hbond_distance_DA
_geom_hbond_angle_DHA
O5 H5D O7 1_565 0.82 2.24 2.706(11) 116.3
O5 H5E O6 1_655 0.89 2.11 2.715(11) 124.8

loop_
_geom_torsion_atom_site_label_1
_geom_torsion_atom_site_label_2
_geom_torsion_atom_site_label_3
_geom_torsion_atom_site_label_4
_geom_torsion_site_symmetry_1
_geom_torsion_site_symmetry_2
_geom_torsion_site_symmetry_3
_geom_torsion_site_symmetry_4
_geom_torsion
_geom_torsion_publ_flag
O4 Ir1 O1 C1 . . . . 96(6) ?
O3 Ir1 O1 C1 . . . . -179.7(9) ?
O2 Ir1 O1 C1 . . . . 4.8(9) ?
C11 Ir1 O1 C1 . . . . -85.9(9) ?
O5 Ir1 O1 C1 . . . . 93.2(9) ?
O1 Ir1 O2 C4 . . . . 0.1(9) ?
O4 Ir1 O2 C4 . . . . -177.0(9) ?
O3 Ir1 O2 C4 . . . . -76(4) ?
C11 Ir1 O2 C4 . . . . 87.7(9) ?
O5 Ir1 O2 C4 . . . . -91.4(9) ?
O1 Ir1 O3 C9 . . . . -176.0(8) ?
O4 Ir1 O3 C9 . . . . 1.1(8) ?
O2 Ir1 O3 C9 . . . . -100(4) ?
C11 Ir1 O3 C9 . . . . 96.8(9) ?
O5 Ir1 O3 C9 . . . . -84.1(8) ?
O1 Ir1 O4 C6 . . . . 81(6) ?
O3 Ir1 O4 C6 . . . . -2.7(9) ?
O2 Ir1 O4 C6 . . . . 172.7(9) ?
C11 Ir1 O4 C6 . . . . -96.8(9) ?
O5 Ir1 O4 C6 . . . . 84.2(9) ?
Ir1 O1 C1 C3 . . . . -6.4(16) ?
Ir1 O1 C1 C2 . . . . 172.5(8) ?
O1 C1 C3 C4 . . . . 2(2) ?
C2 C1 C3 C4 . . . . -176.5(13) ?
Ir1 O2 C4 C3 . . . . -3.7(17) ?
Ir1 O2 C4 C5 . . . . 176.3(7) ?
C1 C3 C4 O2 . . . . 3(2) ?
C1 C3 C4 C5 . . . . -176.5(12) ?
Ir1 O4 C6 C8 . . . . 2.3(17) ?
Ir1 O4 C6 C7 . . . . 179.4(8) ?
O4 C6 C8 C9 . . . . 1(2) ?
C7 C6 C8 C9 . . . . -176.4(13) ?
Ir1 O3 C9 C8 . . . . 1.1(16) ?
Ir1 O3 C9 C10 . . . . -178.4(8) ?
C6 C8 C9 O3 . . . . -3(2) ?
C6 C8 C9 C10 . . . . 176.9(13) ?
O1 Ir1 C11 C14 . . . . 149.4(8) ?
O4 Ir1 C11 C14 . . . . -30.7(8) ?
O3 Ir1 C11 C14 . . . . -126.1(8) ?
O2 Ir1 C11 C14 . . . . 55.2(8) ?
O5 Ir1 C11 C14 . . . . 101(17) ?
O1 Ir1 C11 C12 . . . . -78.8(8) ?
O4 Ir1 C11 C12 . . . . 101.0(8) ?
O3 Ir1 C11 C12 . . . . 5.6(8) ?
O2 Ir1 C11 C12 . . . . -173.0(8) ?
O5 Ir1 C11 C12 . . . . -127(16) ?
C14 C11 C12 O6 . . . . 30.9(17) ?
Ir1 C11 C12 O6 . . . . -98.0(11) ?
C14 C11 C12 C13 . . . . -146.7(11) ?
Ir1 C11 C12 C13 . . . . 84.4(11) ?
C12 C11 C14 O7 . . . . 135.2(12) ?
Ir1 C11 C14 O7 . . . . -97.9(11) ?
C12 C11 C14 C15 . . . . -45.0(16) ?
Ir1 C11 C14 C15 . . . . 82.0(12) ?
